data_4122437
loop_
_publ_author_name
'Bruns, Carson J.'
'Fujita, Daishi'
'Hoshino, Manabu'
'Sato, Sota'
'Stoddart, J. Fraser'
'Fujita, Makoto'

_publ_section_title
;
 Emergent Ion-Gated Binding of Cationic Host-Guest Complexes within
 Cationic M12L24 Molecular Flasks.
;
_journal_issue 34
_journal_name_full 'Journal of the American Chemical Society'
_journal_page_first 12027
_journal_paper_doi 10.1021/ja505296e
_journal_volume 136
_journal_year 2014
_chemical_formula_sum 'C184.5 H94.5 B9 Br9 F36 N18 O9 Pd4.5'
_chemical_formula_weight 4686.56
_chemical_name_systematic
;
 ?
;
_space_group_crystal_system trigonal
_space_group_IT_number 148
_space_group_name_Hall '-R 3'
_space_group_name_H-M_alt 'R -3 :H'
_symmetry_space_group_name_Hall '-R 3'
_symmetry_space_group_name_H-M 'R -3 :H'
_atom_sites_solution_hydrogens geom
_atom_sites_solution_primary iterative
_atom_sites_solution_secondary difmap
_audit_creation_method SHELXL-2013
_cell_angle_alpha 90
_cell_angle_beta 90
_cell_angle_gamma 120
_cell_formula_units_Z 8
_cell_length_a 63.1380(3)
_cell_length_b 63.1380(3)
_cell_length_c 41.6090(3)
_cell_measurement_temperature 293(2)
_cell_volume 143648.0(14)
_computing_cell_refinement 'Scalepack (Otwinowski & Minor, 1997)'
_computing_data_collection 'Beamline Scheduling Software at SPring-8'
_computing_data_reduction 'Denzo (Otwinowski & Minor, 1997)'
_computing_molecular_graphics 'ShelXle (Hubschle et al., 2011)'
_computing_publication_material 'SHELXL-2013 (Sheldrick, 2013)'
_computing_structure_refinement 'SHELXL-2013 (Sheldrick, 2013)'
_computing_structure_solution 'Superflip (Palatinus & Chapuis, 2007)'
_diffrn_ambient_temperature 293(2)
_diffrn_measured_fraction_theta_full 0.241
_diffrn_measured_fraction_theta_max 0.938
_diffrn_measurement_device_type 'ADSC Quantum 315 CCD detector'
_diffrn_measurement_method 'phi scan'
_diffrn_radiation_type synchrotron
_diffrn_radiation_wavelength 0.750
_diffrn_reflns_av_R_equivalents 0.0736
_diffrn_reflns_av_unetI/netI 0.0489
_diffrn_reflns_Laue_measured_fraction_full 0.241
_diffrn_reflns_Laue_measured_fraction_max 0.938
_diffrn_reflns_limit_h_max 48
_diffrn_reflns_limit_h_min -46
_diffrn_reflns_limit_k_max 48
_diffrn_reflns_limit_k_min -47
_diffrn_reflns_limit_l_max 31
_diffrn_reflns_limit_l_min -31
_diffrn_reflns_number 63010
_diffrn_reflns_point_group_measured_fraction_full 0.241
_diffrn_reflns_point_group_measured_fraction_max 0.938
_diffrn_reflns_theta_full 26.744
_diffrn_reflns_theta_max 16.625
_diffrn_reflns_theta_min 1.105
_diffrn_source 'SPring-8 BL38B1 bending magmet'
_exptl_absorpt_coefficient_mu 0.724
_exptl_absorpt_correction_T_max 1.0000
_exptl_absorpt_correction_T_min 0.9003
_exptl_absorpt_correction_type empirical
_exptl_absorpt_process_details 'the program SCALEPACK was used'
_exptl_crystal_colour yellow
_exptl_crystal_density_diffrn 0.433
_exptl_crystal_description block
_exptl_crystal_F_000 18324
_exptl_crystal_size_max 0.080
_exptl_crystal_size_mid 0.080
_exptl_crystal_size_min 0.060
_refine_diff_density_max 0.728
_refine_diff_density_min -0.497
_refine_diff_density_rms 0.141
_refine_ls_extinction_method none
_refine_ls_goodness_of_fit_ref 1.976
_refine_ls_hydrogen_treatment constr
_refine_ls_matrix_type full
_refine_ls_number_parameters 1308
_refine_ls_number_reflns 13944
_refine_ls_number_restraints 1866
_refine_ls_restrained_S_all 1.900
_refine_ls_R_factor_all 0.2598
_refine_ls_R_factor_gt 0.2139
_refine_ls_shift/su_max 0.024
_refine_ls_shift/su_mean 0.000
_refine_ls_structure_factor_coef Fsqd
_refine_ls_weighting_details 'w=1/[\s^2^(Fo^2^)+(0.2000P)^2^] where P=(Fo^2^+2Fc^2^)/3'
_refine_ls_weighting_scheme calc
_refine_ls_wR_factor_gt 0.4951
_refine_ls_wR_factor_ref 0.5207
_reflns_Friedel_coverage 0.000
_reflns_number_gt 7558
_reflns_number_total 13944
_reflns_threshold_expression 'I > 2\s(I)'
_cod_data_source_file ja505296e_si_003.cif
_cod_data_source_block 01
_cod_depositor_comments 'Adding full bibliography for 4122437--4122438.cif.'
_cod_original_cell_volume 143647.9(17)
_cod_original_formula_sum 'C184.50 H94.50 B9 Br9 F36 N18 O9 Pd4.50'
_cod_database_code 4122437
_shelx_space_group_comment
;
The symmetry employed for this shelxl refinement is uniquely defined
by the following loop, which should always be used as a source of
symmetry information in preference to the above space-group names.
They are only intended as comments.
;
_shelx_estimated_absorpt_t_min 0.944
_shelx_estimated_absorpt_t_max 0.958
_shelxl_version_number 2013-4

loop_
_space_group_symop_operation_xyz
'x, y, z'
'-y, x-y, z'
'-x+y, -x, z'
'x+2/3, y+1/3, z+1/3'
'-y+2/3, x-y+1/3, z+1/3'
'-x+y+2/3, -x+1/3, z+1/3'
'x+1/3, y+2/3, z+2/3'
'-y+1/3, x-y+2/3, z+2/3'
'-x+y+1/3, -x+2/3, z+2/3'
'-x, -y, -z'
'y, -x+y, -z'
'x-y, x, -z'
'-x+2/3, -y+1/3, -z+1/3'
'y+2/3, -x+y+1/3, -z+1/3'
'x-y+2/3, x+1/3, -z+1/3'
'-x+1/3, -y+2/3, -z+2/3'
'y+1/3, -x+y+2/3, -z+2/3'
'x-y+1/3, x+2/3, -z+2/3'

loop_
_atom_site_label
_atom_site_type_symbol
_atom_site_fract_x
_atom_site_fract_y
_atom_site_fract_z
_atom_site_U_iso_or_equiv
_atom_site_adp_type
_atom_site_occupancy
_atom_site_site_symmetry_order
_atom_site_calc_flag
_atom_site_refinement_flags_posn
_atom_site_refinement_flags_adp
_atom_site_refinement_flags_occupancy
_atom_site_disorder_assembly
_atom_site_disorder_group
B1 B 0.4840(5) 0.3889(6) 0.7470(7) 0.79(3) Uani 1 1 d D U . . .
F11 F 0.4921(9) 0.4118(7) 0.7606(10) 0.85(4) Uani 1 1 d D U . . .
F12 F 0.4618(6) 0.3712(8) 0.7604(11) 0.84(4) Uani 1 1 d D U . . .
F13 F 0.4816(11) 0.3892(11) 0.7135(7) 1.05(5) Uani 1 1 d D U . . .
F14 F 0.5025(4) 0.3840(3) 0.7556(6) 0.426(14) Uani 1 1 d D U . . .
B2 B 0.5781(6) 0.3731(6) 0.6013(9) 0.65(3) Uani 1 1 d D U . . .
F21 F 0.5585(5) 0.3693(6) 0.6200(6) 0.508(17) Uani 1 1 d D U . . .
F22 F 0.5780(9) 0.3877(8) 0.5766(9) 0.78(3) Uani 1 1 d D U . . .
F23 F 0.5732(10) 0.3501(7) 0.5926(12) 0.82(4) Uani 1 1 d D U . . .
F24 F 0.5987(7) 0.3846(11) 0.6210(13) 0.92(4) Uani 1 1 d D U . . .
B3 B 0.4533(6) 0.4001(6) 0.6854(8) 0.49(3) Uani 1 1 d D U . . .
F31 F 0.4691(7) 0.4156(7) 0.7085(9) 0.64(2) Uani 1 1 d D U . . .
F32 F 0.4301(6) 0.3844(7) 0.6961(11) 0.70(3) Uani 1 1 d D U . . .
F33 F 0.4518(5) 0.4167(5) 0.6661(6) 0.433(13) Uani 1 1 d D U . . .
F34 F 0.4624(6) 0.3880(5) 0.6685(9) 0.510(17) Uani 1 1 d D U . . .
B4 B 0.4106(7) 0.5118(6) 0.6652(9) 0.57(2) Uani 1 1 d D U . . .
F41 F 0.4191(7) 0.4952(6) 0.6652(7) 0.539(18) Uani 1 1 d D U . . .
F42 F 0.3857(7) 0.4985(9) 0.6573(14) 0.80(3) Uani 1 1 d D U . . .
F43 F 0.4241(10) 0.5302(8) 0.6426(12) 0.84(4) Uani 1 1 d D U . . .
F44 F 0.4135(12) 0.5219(9) 0.6959(10) 0.88(4) Uani 1 1 d D U . . .
Pd1 Pd 0.53275(4) 0.37622(4) 0.68242(4) 0.2106(13) Uani 1 1 d . . . . .
N101 N 0.4990(4) 0.3539(3) 0.6597(5) 0.208(7) Uani 1 1 d . U . . .
C102 C 0.4801(6) 0.3506(4) 0.6777(7) 0.254(13) Uani 1 1 d . U . . .
H102 H 0.4821 0.3571 0.6983 0.305 Uiso 1 1 calc R U . . .
C103 C 0.4565(6) 0.3362(5) 0.6630(6) 0.283(12) Uani 1 1 d . U . . .
H103 H 0.4423 0.3328 0.6740 0.339 Uiso 1 1 calc R U . . .
C104 C 0.4554(5) 0.3273(4) 0.6319(6) 0.274(12) Uani 1 1 d D U . . .
C105 C 0.4770(7) 0.3319(6) 0.6173(7) 0.318(17) Uani 1 1 d . U . . .
H105 H 0.4761 0.3249 0.5973 0.381 Uiso 1 1 calc R U . . .
C106 C 0.4995(6) 0.3459(5) 0.6306(7) 0.289(14) Uani 1 1 d . U . . .
H106 H 0.5140 0.3495 0.6200 0.346 Uiso 1 1 calc R U . . .
C17A C 0.4325(7) 0.3201(13) 0.6129(7) 0.374(18) Uani 0.116(3) 1 d D U P A 1
C18A C 0.4158(7) 0.3152(12) 0.5988(8) 0.373(17) Uani 0.116(3) 1 d D U P A 1
Br3A Br 0.3336(7) 0.3132(12) 0.5858(12) 0.44(2) Uani 0.116(3) 1 d D U P A 1
C31A C 0.3545(7) 0.3070(9) 0.5725(9) 0.394(17) Uani 0.116(3) 1 d G U P A 1
C32A C 0.3754(8) 0.3136(8) 0.5908(9) 0.384(17) Uani 0.116(3) 1 d DG U P A 1
H32A H 0.3775 0.3215 0.6103 0.461 Uiso 0.116(3) 1 calc R U P A 1
C33A C 0.3930(7) 0.3082(7) 0.5798(11) 0.380(15) Uani 0.116(3) 1 d DG U P A 1
C34A C 0.3897(8) 0.2963(8) 0.5505(11) 0.381(15) Uani 0.116(3) 1 d G U P A 1
C35A C 0.3689(9) 0.2897(8) 0.5323(9) 0.382(16) Uani 0.116(3) 1 d DG U P A 1
C36A C 0.3513(8) 0.2951(8) 0.5433(8) 0.388(16) Uani 0.116(3) 1 d DG U P A 1
H36A H 0.3374 0.2907 0.5311 0.466 Uiso 0.116(3) 1 calc R U P A 1
C37A C 0.3668(7) 0.2771(11) 0.5004(11) 0.38(2) Uani 0.116(3) 1 d D U P A 1
C38A C 0.3652(6) 0.2678(11) 0.4768(11) 0.38(3) Uani 0.116(3) 1 d D U P A 1
C17B C 0.4313(5) 0.3101(9) 0.6172(7) 0.368(17) Uani 0.435(3) 1 d D U P A 2
C18B C 0.4137(5) 0.2974(8) 0.6064(7) 0.368(16) Uani 0.435(3) 1 d D U P A 2
Br3B Br 0.3215(4) 0.2353(5) 0.6207(5) 0.74(2) Uani 0.435(3) 1 d D U P A 2
C31B C 0.3466(5) 0.2513(5) 0.5969(6) 0.43(2) Uani 0.435(3) 1 d G U P A 2
C32B C 0.3691(5) 0.2673(5) 0.6108(6) 0.405(18) Uani 0.435(3) 1 d DG U P A 2
H32B H 0.3703 0.2692 0.6330 0.486 Uiso 0.435(3) 1 calc R U P A 2
C33B C 0.3896(5) 0.2804(5) 0.5916(8) 0.383(15) Uani 0.435(3) 1 d DG U P A 2
C34B C 0.3877(6) 0.2775(6) 0.5584(8) 0.376(16) Uani 0.435(3) 1 d G U P A 2
C35B C 0.3652(7) 0.2615(7) 0.5445(6) 0.385(16) Uani 0.435(3) 1 d DG U P A 2
C36B C 0.3447(6) 0.2484(5) 0.5637(6) 0.410(19) Uani 0.435(3) 1 d DG U P A 2
H36B H 0.3297 0.2377 0.5544 0.492 Uiso 0.435(3) 1 calc R U P A 2
C37B C 0.3645(5) 0.2594(10) 0.5082(7) 0.38(2) Uani 0.435(3) 1 d D U P A 2
C38B C 0.3639(5) 0.2578(10) 0.4814(7) 0.38(3) Uani 0.435(3) 1 d D U P A 2
C17C C 0.4314(5) 0.3147(9) 0.6148(6) 0.373(16) Uani 0.449(3) 1 d D U P A 3
C18C C 0.4139(5) 0.3057(8) 0.6021(6) 0.372(15) Uani 0.449(3) 1 d D U P A 3
Br3C Br 0.3170(3) 0.2727(5) 0.6046(4) 0.536(12) Uani 0.449(3) 1 d D U P A 3
C31C C 0.3465(4) 0.2787(4) 0.5837(5) 0.401(16) Uani 0.449(3) 1 d G U P A 3
C32C C 0.3686(4) 0.2899(4) 0.6002(5) 0.385(15) Uani 0.449(3) 1 d DG U P A 3
H32C H 0.3691 0.2945 0.6216 0.462 Uiso 0.449(3) 1 calc R U P A 3
C33C C 0.3899(4) 0.2942(4) 0.5849(6) 0.381(14) Uani 0.449(3) 1 d DG U P A 3
C34C C 0.3892(4) 0.2872(5) 0.5530(7) 0.380(15) Uani 0.449(3) 1 d G U P A 3
C35C C 0.3671(5) 0.2760(5) 0.5365(5) 0.382(15) Uani 0.449(3) 1 d DG U P A 3
C36C C 0.3457(4) 0.2717(4) 0.5518(5) 0.385(16) Uani 0.449(3) 1 d DG U P A 3
H36C H 0.3310 0.2642 0.5408 0.463 Uiso 0.449(3) 1 calc R U P A 3
C37C C 0.3656(4) 0.2684(8) 0.5030(7) 0.41(6) Uani 0.449(3) 1 d D U P A 3
C38C C 0.3646(5) 0.2632(9) 0.4784(7) 0.51(8) Uani 0.449(3) 1 d D U P A 3
O301 O 0.4098(4) 0.2915(4) 0.5365(5) 0.390(13) Uani 1 1 d . . . . .
N111 N 0.5658(4) 0.3977(3) 0.7032(5) 0.212(8) Uani 1 1 d . U . . .
C112 C 0.5670(5) 0.4073(4) 0.7305(6) 0.229(10) Uani 1 1 d . U . . .
H112 H 0.5527 0.4049 0.7402 0.274 Uiso 1 1 calc R U . . .
C113 C 0.5899(4) 0.4216(4) 0.7466(6) 0.243(11) Uani 1 1 d D U . . .
H113 H 0.5901 0.4281 0.7667 0.292 Uiso 1 1 calc R U . . .
C114 C 0.6123(7) 0.4262(5) 0.7323(6) 0.248(11) Uani 1 1 d D U . . .
C115 C 0.6082(5) 0.4149(5) 0.7019(6) 0.271(12) Uani 1 1 d D U . . .
H115 H 0.6216 0.4167 0.6905 0.325 Uiso 1 1 calc R U . . .
C116 C 0.5856(5) 0.4016(5) 0.6881(7) 0.256(12) Uani 1 1 d . U . . .
H116 H 0.5843 0.3953 0.6676 0.308 Uiso 1 1 calc R U . . .
C117 C 0.6368(6) 0.4405(6) 0.7485(7) 0.275(16) Uani 1 1 d D U . . .
C118 C 0.6551(6) 0.4498(7) 0.7605(7) 0.301(17) Uani 1 1 d D U . . .
N121 N 0.5317(3) 0.3467(4) 0.7026(5) 0.216(8) Uani 1 1 d . U . . .
C122 C 0.5205(4) 0.3389(5) 0.7296(6) 0.228(10) Uani 1 1 d . U . . .
H122 H 0.5140 0.3478 0.7388 0.274 Uiso 1 1 calc R U . . .
C123 C 0.5170(4) 0.3171(4) 0.7477(6) 0.252(11) Uani 1 1 d D U . . .
H123 H 0.5091 0.3120 0.7674 0.303 Uiso 1 1 calc R U . . .
C124 C 0.5266(5) 0.3062(6) 0.7321(6) 0.250(11) Uani 1 1 d D U . . .
C125 C 0.5390(5) 0.3136(5) 0.7019(6) 0.275(12) Uani 1 1 d D U . . .
H125 H 0.5456 0.3050 0.6921 0.330 Uiso 1 1 calc R U . . .
C126 C 0.5405(5) 0.3346(6) 0.6880(7) 0.273(13) Uani 1 1 d . U . . .
H126 H 0.5480 0.3399 0.6681 0.328 Uiso 1 1 calc R U . . .
C127 C 0.5269(8) 0.2844(7) 0.7463(8) 0.35(2) Uani 1 1 d D U . . .
C128 C 0.5263(7) 0.2679(7) 0.7569(7) 0.294(16) Uani 1 1 d D U . . .
Br4 Br 0.49588(11) 0.20423(10) 0.85369(11) 0.420(3) Uani 1 1 d . . . . .
C41 C 0.5141(2) 0.2167(4) 0.8153(3) 0.301(14) Uani 1 1 d G U . . .
C42 C 0.5139(3) 0.2366(4) 0.8014(5) 0.280(13) Uani 1 1 d G U . . .
H42 H 0.5051 0.2432 0.8110 0.336 Uiso 1 1 calc R U . . .
C43 C 0.5266(4) 0.2466(3) 0.7730(6) 0.272(13) Uani 1 1 d G U . . .
C44 C 0.5397(3) 0.2368(4) 0.7586(3) 0.258(11) Uani 1 1 d G U . . .
C45 C 0.5399(4) 0.2170(4) 0.7726(6) 0.294(15) Uani 1 1 d G U . . .
C46 C 0.5272(4) 0.2069(3) 0.8009(5) 0.291(13) Uani 1 1 d G U . . .
H46 H 0.5274 0.1936 0.8102 0.350 Uiso 1 1 calc R U . . .
O401 O 0.5535(4) 0.2467(4) 0.7295(4) 0.368(13) Uani 1 1 d . . . . .
N131 N 0.5344(3) 0.4064(3) 0.6610(5) 0.207(7) Uani 1 1 d . U . . .
C132 C 0.5251(4) 0.4169(5) 0.6788(7) 0.252(12) Uani 1 1 d . U . . .
H132 H 0.5202 0.4122 0.6999 0.303 Uiso 1 1 calc R U . . .
C133 C 0.5227(4) 0.4370(5) 0.6629(6) 0.249(11) Uani 1 1 d D U . . .
H133 H 0.5164 0.4452 0.6745 0.299 Uiso 1 1 calc R U . . .
C134 C 0.5294(4) 0.4431(5) 0.6330(7) 0.219(10) Uani 1 1 d D U . . .
C135 C 0.5398(5) 0.4318(5) 0.6158(7) 0.277(14) Uani 1 1 d D U . . .
H135 H 0.5451 0.4364 0.5947 0.333 Uiso 1 1 calc R U . . .
C136 C 0.5421(5) 0.4133(5) 0.6313(7) 0.284(14) Uani 1 1 d . U . . .
H136 H 0.5492 0.4057 0.6203 0.341 Uiso 1 1 calc R U . . .
C137 C 0.5276(5) 0.4629(6) 0.6171(8) 0.250(14) Uani 1 1 d D U . . .
C138 C 0.5261(6) 0.4771(6) 0.6032(8) 0.249(13) Uani 1 1 d D U . . .
Br5 Br 0.49885(11) 0.54381(8) 0.60701(11) 0.402(3) Uani 1 1 d . . . . .
C501 C 0.5118(2) 0.5266(3) 0.5860(6) 0.299(13) Uani 1 1 d G U . . .
C502 C 0.5136(3) 0.5085(4) 0.6025(3) 0.268(12) Uani 1 1 d G U . . .
H502 H 0.5086 0.5052 0.6239 0.321 Uiso 1 1 calc R U . . .
C503 C 0.5229(3) 0.4953(3) 0.5872(7) 0.257(12) Uani 1 1 d G U . . .
C504 C 0.5304(3) 0.5003(4) 0.5553(7) 0.238(11) Uani 1 1 d G U . . .
C505 C 0.5285(3) 0.5184(5) 0.5388(4) 0.261(12) Uani 1 1 d G U . . .
C506 C 0.5192(3) 0.5316(3) 0.5541(6) 0.287(13) Uani 1 1 d G U . . .
H56 H 0.5180 0.5437 0.5430 0.345 Uiso 1 1 calc R U . . .
O51 O 0.5403(5) 0.4895(4) 0.5398(5) 0.321(12) Uani 1 1 d D U . . .
C52 C 0.5240(7) 0.4683(7) 0.5243(9) 0.37(2) Uani 1 1 d D U . . .
H52A H 0.5316 0.4666 0.5049 0.442 Uiso 1 1 calc R U . B 1
H52B H 0.5098 0.4694 0.5179 0.442 Uiso 1 1 calc R U . B 1
C53A C 0.5158(18) 0.4459(8) 0.5451(18) 0.50(4) Uani 0.55(6) 1 d D U P C 1
C53B C 0.5332(15) 0.4507(12) 0.519(3) 0.46(4) Uani 0.45(6) 1 d D U P C 2
Pd2 Pd 0.43405(5) 0.45459(5) 0.66783(5) 0.2471(14) Uani 1 1 d . . . . .
N201 N 0.4248(4) 0.4495(5) 0.7144(6) 0.264(10) Uani 1 1 d . U . . .
C202 C 0.4160(5) 0.4612(6) 0.7290(10) 0.35(2) Uani 1 1 d D U . . .
H202 H 0.4138 0.4727 0.7177 0.425 Uiso 1 1 calc R U . . .
C203 C 0.4096(6) 0.4571(6) 0.7608(10) 0.39(2) Uani 1 1 d . U . . .
H203 H 0.4033 0.4662 0.7703 0.471 Uiso 1 1 calc R U . . .
C204 C 0.4117(5) 0.4415(6) 0.7784(6) 0.325(17) Uani 1 1 d . U . . .
C205 C 0.4218(6) 0.4294(6) 0.7647(8) 0.340(17) Uani 1 1 d . U . . .
H205 H 0.4248 0.4186 0.7764 0.408 Uiso 1 1 calc R U . . .
C206 C 0.4283(6) 0.4342(6) 0.7282(10) 0.314(17) Uani 1 1 d D U . . .
H206 H 0.4346 0.4258 0.7172 0.377 Uiso 1 1 calc R U . . .
N211 N 0.4650(5) 0.4801(5) 0.6799(4) 0.244(9) Uani 1 1 d . U . . .
C212 C 0.4814(7) 0.4737(7) 0.6851(5) 0.264(12) Uani 1 1 d D U . . .
H212 H 0.4771 0.4573 0.6833 0.317 Uiso 1 1 calc R U . . .
C213 C 0.5076(6) 0.4928(5) 0.6943(5) 0.275(12) Uani 1 1 d . U . . .
H213 H 0.5196 0.4886 0.6976 0.330 Uiso 1 1 calc R U . . .
C214 C 0.5127(5) 0.5172(5) 0.6977(6) 0.273(11) Uani 1 1 d D U . . .
C215 C 0.4943(7) 0.5231(6) 0.6907(7) 0.288(13) Uani 1 1 d . U . . .
H215 H 0.4972 0.5391 0.6917 0.346 Uiso 1 1 calc R U . . .
C216 C 0.4711(7) 0.5030(6) 0.6819(6) 0.274(12) Uani 1 1 d D U . . .
H216 H 0.4589 0.5067 0.6770 0.329 Uiso 1 1 calc R U . . .
C27A C 0.5373(6) 0.5379(6) 0.7063(12) 0.361(18) Uani 0.50(3) 1 d D U P D 1
C28A C 0.5557(6) 0.5532(7) 0.7119(11) 0.379(16) Uani 0.50(3) 1 d D U P D 1
Br6A Br 0.6445(6) 0.5827(5) 0.7572(12) 0.67(2) Uani 0.50(3) 1 d D U P D 1
C61A C 0.6213(5) 0.5888(4) 0.7391(9) 0.416(14) Uani 0.50(3) 1 d G U P D 1
C62A C 0.5981(5) 0.5695(4) 0.7323(8) 0.397(14) Uani 0.50(3) 1 d DG U P D 1
H62A H 0.5943 0.5535 0.7366 0.476 Uiso 0.50(3) 1 calc R U P D 1
C63A C 0.5806(5) 0.5741(6) 0.7190(7) 0.382(13) Uani 0.50(3) 1 d DG U P D 1
C64A C 0.5863(6) 0.5980(7) 0.7126(8) 0.384(14) Uani 0.50(3) 1 d DG U P D 1
C65A C 0.6095(7) 0.6173(6) 0.7194(8) 0.394(13) Uani 0.50(3) 1 d DG U P D 1
C66A C 0.6271(6) 0.6127(4) 0.7327(9) 0.406(14) Uani 0.50(3) 1 d DG U P D 1
H66A H 0.6426 0.6256 0.7373 0.487 Uiso 0.50(3) 1 calc R U P D 1
C67A C 0.6162(11) 0.6431(6) 0.7125(12) 0.413(17) Uani 0.50(3) 1 d D U P D 1
C68A C 0.6200(10) 0.6617(6) 0.7066(13) 0.42(2) Uani 0.50(3) 1 d D U P D 1
C27B C 0.5382(6) 0.5378(7) 0.7024(11) 0.361(17) Uani 0.50(3) 1 d D U P D 2
C28B C 0.5576(6) 0.5526(7) 0.7042(11) 0.380(16) Uani 0.50(3) 1 d D U P D 2
Br6B Br 0.6543(5) 0.5837(6) 0.7160(13) 0.654(19) Uani 0.50(3) 1 d D U P D 2
C61B C 0.6269(5) 0.5890(4) 0.7108(9) 0.421(14) Uani 0.50(3) 1 d G U P D 2
C62B C 0.6033(5) 0.5692(4) 0.7091(8) 0.403(14) Uani 0.50(3) 1 d DG U P D 2
H62B H 0.6006 0.5534 0.7101 0.484 Uiso 0.50(3) 1 calc R U P D 2
C63B C 0.5836(5) 0.5731(7) 0.7057(6) 0.388(13) Uani 0.50(3) 1 d DG U P D 2
C64B C 0.5875(6) 0.5968(8) 0.7041(8) 0.388(13) Uani 0.50(3) 1 d DG U P D 2
C65B C 0.6111(7) 0.6166(6) 0.7058(8) 0.399(13) Uani 0.50(3) 1 d DG U P D 2
C66B C 0.6309(6) 0.6127(4) 0.7091(8) 0.407(14) Uani 0.50(3) 1 d DG U P D 2
H66B H 0.6467 0.6260 0.7103 0.489 Uiso 0.50(3) 1 calc R U P D 2
C67B C 0.6168(11) 0.6425(6) 0.7036(12) 0.42(2) Uani 0.50(3) 1 d D U P D 2
C68B C 0.6206(9) 0.6614(6) 0.7019(12) 0.42(2) Uani 0.50(3) 1 d D U P D 2
O601 O 0.5703(4) 0.6016(3) 0.6985(5) 0.360(11) Uani 1 1 d D . . . .
N221 N 0.3988(5) 0.4280(6) 0.6547(4) 0.256(8) Uani 1 1 d . U . . .
C222 C 0.3939(7) 0.4037(8) 0.6482(6) 0.34(2) Uani 1 1 d . U . . .
H222 H 0.4060 0.3995 0.6504 0.406 Uiso 1 1 calc R U . . .
C223 C 0.3714(7) 0.3873(7) 0.6390(7) 0.323(16) Uani 1 1 d . U . . .
H223 H 0.3676 0.3713 0.6351 0.387 Uiso 1 1 calc R U . . .
C224 C 0.3541(5) 0.3937(6) 0.6354(6) 0.298(13) Uani 1 1 d D U . . .
C225 C 0.3581(7) 0.4161(9) 0.6416(10) 0.38(2) Uani 1 1 d . U . . .
H225 H 0.3454 0.4195 0.6392 0.451 Uiso 1 1 calc R U . . .
C226 C 0.3803(7) 0.4340(6) 0.6514(8) 0.352(19) Uani 1 1 d D U . . .
H226 H 0.3832 0.4496 0.6557 0.423 Uiso 1 1 calc R U . . .
N231 N 0.4439(3) 0.4598(4) 0.6186(5) 0.236(8) Uani 1 1 d . U . . .
C232 C 0.4401(4) 0.4779(5) 0.6055(7) 0.303(15) Uani 1 1 d . U . . .
H232 H 0.4342 0.4863 0.6173 0.364 Uiso 1 1 calc R U . . .
C233 C 0.4461(4) 0.4823(5) 0.5727(6) 0.282(13) Uani 1 1 d D U . . .
H233 H 0.4439 0.4938 0.5614 0.338 Uiso 1 1 calc R U . . .
C234 C 0.4552(4) 0.4693(5) 0.5577(8) 0.249(11) Uani 1 1 d D U . . .
C235 C 0.4578(4) 0.4508(5) 0.5737(6) 0.251(11) Uani 1 1 d D U . . .
H235 H 0.4633 0.4420 0.5616 0.302 Uiso 1 1 calc R U . . .
C236 C 0.4529(5) 0.4450(6) 0.6055(7) 0.261(12) Uani 1 1 d . U . . .
H236 H 0.4551 0.4334 0.6166 0.313 Uiso 1 1 calc R U . . .
C237 C 0.4611(7) 0.4728(6) 0.5223(9) 0.32(2) Uani 1 1 d D U . . .
C238 C 0.4658(6) 0.4762(6) 0.4964(9) 0.279(15) Uani 1 1 d D U . . .

loop_
_atom_site_aniso_label
_atom_site_aniso_U_11
_atom_site_aniso_U_22
_atom_site_aniso_U_33
_atom_site_aniso_U_23
_atom_site_aniso_U_13
_atom_site_aniso_U_12
B1 0.85(5) 0.70(5) 0.66(5) -0.12(5) 0.07(5) 0.28(4)
F11 0.89(6) 0.93(7) 0.53(4) -0.25(5) 0.17(5) 0.31(6)
F12 0.93(7) 0.81(6) 0.59(5) -0.11(5) 0.23(5) 0.29(5)
F13 1.17(8) 0.83(7) 0.87(8) -0.17(7) 0.15(7) 0.30(7)
F14 0.41(2) 0.258(15) 0.55(3) 0.048(16) -0.31(2) 0.126(15)
B2 0.63(5) 0.74(5) 0.59(5) -0.08(5) 0.03(4) 0.37(4)
F21 0.52(4) 0.55(4) 0.44(3) 0.04(3) -0.10(3) 0.26(3)
F22 0.68(5) 0.95(7) 0.72(6) -0.25(6) 0.04(5) 0.40(5)
F23 0.77(6) 0.85(7) 0.58(5) -0.02(6) 0.08(5) 0.19(6)
F24 0.86(7) 0.90(7) 0.84(7) -0.09(6) 0.07(6) 0.33(6)
B3 0.48(4) 0.51(4) 0.54(5) 0.00(4) 0.00(4) 0.29(4)
F31 0.64(5) 0.59(5) 0.71(6) -0.03(5) 0.09(5) 0.33(4)
F32 0.63(6) 0.62(5) 0.78(6) -0.02(5) -0.06(5) 0.25(5)
F33 0.43(3) 0.53(3) 0.37(2) 0.05(2) 0.01(2) 0.26(3)
F34 0.50(4) 0.41(3) 0.64(4) -0.12(3) -0.06(3) 0.24(3)
B4 0.77(5) 0.54(4) 0.74(5) 0.01(4) 0.03(4) 0.59(4)
F41 0.67(5) 0.49(4) 0.47(3) 0.05(3) 0.15(3) 0.30(3)
F42 1.01(8) 0.70(6) 0.84(6) -0.03(5) 0.07(6) 0.54(6)
F43 0.93(7) 0.77(7) 0.95(7) -0.10(6) -0.09(6) 0.51(5)
F44 1.02(7) 0.67(6) 0.95(8) 0.04(6) -0.01(7) 0.41(6)
Pd1 0.231(2) 0.235(2) 0.2022(19) 0.0026(16) -0.0164(15) 0.1436(19)
N101 0.268(18) 0.194(15) 0.191(18) -0.030(15) -0.042(14) 0.137(14)
C102 0.27(2) 0.31(3) 0.199(18) -0.069(17) -0.052(16) 0.16(2)
C103 0.27(2) 0.35(3) 0.22(2) -0.082(19) -0.052(14) 0.154(19)
C104 0.28(2) 0.33(3) 0.21(2) -0.07(2) -0.052(16) 0.15(2)
C105 0.28(2) 0.41(4) 0.230(18) -0.12(2) -0.047(17) 0.15(3)
C106 0.27(2) 0.36(4) 0.22(2) -0.106(19) -0.048(16) 0.15(2)
C17A 0.31(3) 0.48(4) 0.29(3) -0.09(3) -0.10(2) 0.17(3)
C18A 0.31(2) 0.48(3) 0.28(2) -0.09(2) -0.10(2) 0.17(3)
Br3A 0.27(3) 0.64(6) 0.47(5) -0.22(5) -0.02(3) 0.28(4)
C31A 0.31(2) 0.52(4) 0.30(2) -0.12(3) -0.11(2) 0.17(2)
C32A 0.31(2) 0.50(3) 0.29(2) -0.11(2) -0.10(2) 0.16(2)
C33A 0.31(2) 0.49(3) 0.29(2) -0.11(2) -0.100(18) 0.16(2)
C34A 0.31(2) 0.49(3) 0.29(2) -0.11(2) -0.101(18) 0.16(2)
C35A 0.31(2) 0.50(3) 0.29(2) -0.11(2) -0.102(19) 0.16(2)
C36A 0.31(2) 0.51(3) 0.29(2) -0.12(2) -0.104(19) 0.17(2)
C37A 0.30(3) 0.49(4) 0.28(3) -0.11(3) -0.10(3) 0.16(3)
C38A 0.30(4) 0.49(4) 0.28(3) -0.11(3) -0.10(3) 0.16(3)
C17B 0.31(3) 0.47(3) 0.29(2) -0.08(2) -0.10(2) 0.17(3)
C18B 0.31(2) 0.48(3) 0.28(2) -0.09(2) -0.10(2) 0.17(2)
Br3B 0.48(2) 0.84(4) 0.47(2) -0.09(3) 0.020(18) -0.01(3)
C31B 0.33(2) 0.56(4) 0.29(2) -0.12(2) -0.096(19) 0.13(3)
C32B 0.32(2) 0.51(4) 0.29(2) -0.11(2) -0.098(18) 0.14(2)
C33B 0.31(2) 0.49(3) 0.284(19) -0.11(2) -0.102(17) 0.15(2)
C34B 0.31(2) 0.49(3) 0.29(2) -0.11(2) -0.102(17) 0.16(2)
C35B 0.31(2) 0.50(3) 0.29(2) -0.11(2) -0.103(18) 0.16(2)
C36B 0.32(2) 0.52(4) 0.29(2) -0.12(2) -0.098(18) 0.14(2)
C37B 0.30(3) 0.49(4) 0.28(3) -0.11(3) -0.10(3) 0.16(3)
C38B 0.30(3) 0.49(4) 0.28(3) -0.11(3) -0.10(3) 0.16(3)
C17C 0.31(2) 0.47(3) 0.29(2) -0.09(2) -0.10(2) 0.17(2)
C18C 0.31(2) 0.48(3) 0.28(2) -0.09(2) -0.099(19) 0.17(2)
Br3C 0.309(14) 0.75(3) 0.465(19) -0.18(2) -0.011(12) 0.201(19)
C31C 0.31(2) 0.53(3) 0.30(2) -0.12(2) -0.100(17) 0.16(2)
C32C 0.31(2) 0.50(3) 0.29(2) -0.11(2) -0.101(17) 0.16(2)
C33C 0.31(2) 0.49(3) 0.284(19) -0.11(2) -0.101(16) 0.16(2)
C34C 0.31(2) 0.49(3) 0.286(19) -0.11(2) -0.101(17) 0.16(2)
C35C 0.31(2) 0.50(3) 0.29(2) -0.11(2) -0.103(17) 0.16(2)
C36C 0.31(2) 0.50(3) 0.29(2) -0.11(2) -0.104(17) 0.16(2)
C37C 0.60(15) 0.59(14) 0.22(8) -0.01(8) 0.07(8) 0.42(12)
C38C 0.8(2) 0.54(14) 0.22(8) 0.00(8) 0.11(8) 0.36(14)
O301 0.29(2) 0.52(3) 0.33(2) -0.22(2) -0.101(17) 0.18(2)
N111 0.189(16) 0.269(18) 0.216(19) -0.035(16) -0.027(14) 0.144(15)
C112 0.206(18) 0.29(3) 0.22(2) -0.036(16) -0.022(14) 0.147(18)
C113 0.21(2) 0.32(3) 0.210(16) -0.020(16) -0.014(15) 0.13(2)
C114 0.216(19) 0.32(3) 0.21(2) -0.007(19) -0.009(15) 0.139(18)
C115 0.202(18) 0.40(3) 0.23(2) -0.046(19) -0.024(14) 0.161(19)
C116 0.203(19) 0.37(3) 0.229(17) -0.059(17) -0.032(16) 0.17(2)
C117 0.16(3) 0.35(4) 0.34(3) -0.03(3) -0.02(3) 0.14(3)
C118 0.16(3) 0.40(4) 0.35(4) -0.04(3) -0.02(3) 0.15(4)
N121 0.25(2) 0.262(17) 0.211(19) -0.001(16) -0.008(15) 0.188(16)
C122 0.27(2) 0.27(2) 0.22(2) -0.005(14) -0.004(17) 0.19(2)
C123 0.36(3) 0.29(3) 0.219(17) 0.004(17) 0.023(17) 0.24(2)
C124 0.34(3) 0.29(2) 0.21(2) -0.008(18) 0.001(18) 0.23(2)
C125 0.40(3) 0.33(3) 0.23(2) 0.023(17) 0.04(2) 0.29(3)
C126 0.38(3) 0.33(3) 0.242(18) 0.031(18) 0.039(19) 0.27(2)
C127 0.42(4) 0.38(5) 0.37(4) 0.01(3) 0.00(3) 0.29(4)
C128 0.35(4) 0.37(5) 0.28(3) -0.01(3) 0.03(3) 0.27(4)
Br4 0.593(8) 0.461(7) 0.323(5) 0.109(4) 0.145(5) 0.351(6)
C41 0.46(4) 0.32(3) 0.237(18) 0.024(19) 0.05(2) 0.29(3)
C42 0.36(3) 0.29(3) 0.28(3) 0.033(17) 0.04(2) 0.23(3)
C43 0.34(4) 0.29(2) 0.28(3) 0.04(2) 0.04(2) 0.24(2)
C44 0.30(3) 0.28(3) 0.274(19) 0.009(19) 0.004(18) 0.21(2)
C45 0.44(3) 0.33(3) 0.26(3) 0.033(18) 0.06(2) 0.30(3)
C46 0.43(4) 0.30(2) 0.25(3) 0.01(2) 0.04(2) 0.26(2)
O401 0.61(4) 0.42(3) 0.286(18) 0.109(18) 0.16(2) 0.42(3)
N131 0.221(19) 0.226(16) 0.170(17) 0.029(14) 0.005(14) 0.110(14)
C132 0.32(3) 0.29(3) 0.193(18) 0.048(16) 0.042(16) 0.18(2)
C133 0.30(3) 0.28(2) 0.20(2) 0.051(16) 0.04(2) 0.17(2)
C134 0.23(3) 0.24(2) 0.19(2) 0.032(18) 0.015(18) 0.112(19)
C135 0.38(4) 0.32(3) 0.201(18) 0.076(17) 0.066(17) 0.23(3)
C136 0.40(3) 0.35(3) 0.195(19) 0.077(16) 0.076(19) 0.25(3)
C137 0.24(3) 0.23(4) 0.26(4) 0.07(2) -0.02(2) 0.10(3)
C138 0.26(3) 0.25(4) 0.24(3) 0.08(2) 0.02(2) 0.13(3)
Br5 0.572(8) 0.336(5) 0.379(5) 0.097(4) 0.129(5) 0.288(5)
C501 0.38(3) 0.28(3) 0.26(2) 0.088(18) 0.05(2) 0.19(3)
C502 0.30(3) 0.24(3) 0.249(16) 0.071(16) 0.024(16) 0.13(2)
C503 0.29(3) 0.24(2) 0.23(2) 0.07(2) 0.01(2) 0.12(2)
C504 0.23(2) 0.23(3) 0.23(2) 0.060(17) 0.00(2) 0.10(2)
C505 0.28(3) 0.27(3) 0.239(17) 0.077(17) 0.027(17) 0.14(2)
C506 0.35(4) 0.28(2) 0.26(2) 0.10(2) 0.06(2) 0.18(2)
O51 0.47(4) 0.31(3) 0.26(2) 0.038(19) 0.06(2) 0.25(3)
C52 0.49(4) 0.36(4) 0.33(4) 0.08(3) 0.10(3) 0.27(4)
C53A 0.57(7) 0.47(6) 0.39(6) 0.09(6) 0.18(6) 0.20(6)
C53B 0.53(7) 0.42(7) 0.42(6) 0.03(6) 0.20(6) 0.24(6)
Pd2 0.241(3) 0.258(3) 0.256(2) 0.0449(19) 0.055(2) 0.135(2)
N201 0.28(2) 0.29(3) 0.286(19) -0.008(16) 0.018(15) 0.19(2)
C202 0.49(5) 0.43(4) 0.31(2) 0.04(3) 0.08(3) 0.36(4)
C203 0.59(6) 0.47(5) 0.31(2) 0.06(2) 0.11(3) 0.42(5)
C204 0.41(4) 0.37(4) 0.31(2) 0.03(2) 0.07(2) 0.28(3)
C205 0.45(5) 0.40(3) 0.30(2) 0.04(2) 0.08(2) 0.31(3)
C206 0.40(4) 0.37(4) 0.30(2) 0.03(2) 0.06(3) 0.28(3)
N211 0.33(2) 0.18(2) 0.227(17) 0.040(18) 0.018(15) 0.123(17)
C212 0.34(3) 0.20(2) 0.25(3) 0.021(15) 0.00(2) 0.132(18)
C213 0.34(2) 0.21(2) 0.30(3) 0.00(2) 0.00(2) 0.147(19)
C214 0.34(2) 0.21(2) 0.28(3) 0.01(2) 0.037(19) 0.139(17)
C215 0.33(3) 0.19(2) 0.35(3) 0.027(16) 0.03(3) 0.130(18)
C216 0.33(3) 0.19(2) 0.29(3) 0.05(2) 0.04(2) 0.119(19)
C27A 0.40(3) 0.28(3) 0.38(3) 0.00(3) -0.01(3) 0.16(2)
C28A 0.41(3) 0.29(3) 0.41(3) 0.02(2) -0.03(3) 0.15(2)
Br6A 0.51(3) 0.461(19) 0.99(5) 0.09(3) -0.28(3) 0.205(18)
C61A 0.40(2) 0.29(2) 0.53(3) 0.02(2) -0.09(2) 0.154(19)
C62A 0.39(2) 0.29(2) 0.49(3) 0.01(2) -0.08(2) 0.152(18)
C63A 0.39(2) 0.28(2) 0.45(2) 0.01(2) -0.06(2) 0.151(18)
C64A 0.39(2) 0.28(2) 0.46(3) 0.01(2) -0.07(2) 0.151(19)
C65A 0.39(2) 0.28(2) 0.48(3) 0.01(2) -0.08(2) 0.147(19)
C66A 0.40(2) 0.29(2) 0.50(3) 0.01(2) -0.09(2) 0.151(19)
C67A 0.37(2) 0.31(3) 0.48(3) -0.03(3) -0.06(2) 0.12(3)
C68A 0.36(3) 0.32(4) 0.48(3) -0.04(4) -0.05(3) 0.09(3)
C27B 0.41(3) 0.28(3) 0.38(3) 0.00(3) -0.02(3) 0.16(2)
C28B 0.41(3) 0.29(3) 0.42(3) 0.01(2) -0.03(3) 0.15(2)
Br6B 0.50(2) 0.53(2) 0.94(5) -0.02(3) -0.15(3) 0.255(18)
C61B 0.40(2) 0.30(2) 0.54(3) 0.01(2) -0.08(2) 0.155(19)
C62B 0.40(2) 0.29(2) 0.50(3) 0.01(2) -0.08(2) 0.154(18)
C63B 0.39(2) 0.29(2) 0.46(2) 0.01(2) -0.07(2) 0.149(18)
C64B 0.39(2) 0.28(2) 0.46(3) 0.01(2) -0.07(2) 0.149(19)
C65B 0.39(2) 0.29(2) 0.49(3) 0.01(2) -0.08(2) 0.146(19)
C66B 0.40(2) 0.29(2) 0.51(3) 0.01(2) -0.08(2) 0.150(18)
C67B 0.36(3) 0.33(4) 0.49(3) -0.04(4) -0.05(3) 0.10(3)
C68B 0.36(3) 0.32(4) 0.48(3) -0.04(4) -0.05(3) 0.09(3)
O601 0.31(2) 0.198(16) 0.51(3) -0.020(18) -0.05(2) 0.074(15)
N221 0.210(18) 0.33(2) 0.257(18) 0.032(19) 0.062(14) 0.156(18)
C222 0.23(2) 0.34(3) 0.49(5) -0.03(3) -0.02(3) 0.17(2)
C223 0.22(3) 0.33(2) 0.45(4) -0.02(2) -0.01(3) 0.16(2)
C224 0.22(2) 0.32(3) 0.38(3) 0.02(3) 0.03(2) 0.15(2)
C225 0.23(2) 0.34(3) 0.59(6) -0.04(3) -0.02(3) 0.17(2)
C226 0.23(2) 0.33(3) 0.53(5) -0.02(3) 0.00(3) 0.17(2)
N231 0.212(19) 0.25(2) 0.254(15) 0.072(14) 0.032(12) 0.124(16)
C232 0.37(4) 0.35(3) 0.29(2) 0.109(19) 0.08(2) 0.25(3)
C233 0.31(4) 0.34(3) 0.28(2) 0.10(2) 0.07(2) 0.23(3)
C234 0.23(3) 0.30(3) 0.264(18) 0.078(17) 0.030(17) 0.17(2)
C235 0.27(3) 0.31(3) 0.247(18) 0.074(17) 0.04(2) 0.20(2)
C236 0.29(3) 0.31(2) 0.246(19) 0.07(2) 0.04(2) 0.20(2)
C237 0.27(4) 0.34(4) 0.30(5) 0.04(3) 0.04(3) 0.12(3)
C238 0.25(3) 0.30(4) 0.31(5) 0.05(3) 0.03(3) 0.16(3)

loop_
_atom_type_symbol
_atom_type_description
_atom_type_scat_dispersion_real
_atom_type_scat_dispersion_imag
_atom_type_scat_source
C C 0.0040 0.0019 'International Tables Vol C Tables 4.2.6.8 and 6.1.1.4'
H H 0.0000 0.0000 'International Tables Vol C Tables 4.2.6.8 and 6.1.1.4'
Br Br -0.5012 2.7002 'International Tables Vol C Tables 4.2.6.8 and 6.1.1.4'
N N 0.0076 0.0039 'International Tables Vol C Tables 4.2.6.8 and 6.1.1.4'
O O 0.0130 0.0070 'International Tables Vol C Tables 4.2.6.8 and 6.1.1.4'
Pd Pd -0.8654 1.1285 'International Tables Vol C Tables 4.2.6.8 and 6.1.1.4'
B B 0.0017 0.0008 'International Tables Vol C Tables 4.2.6.8 and 6.1.1.4'
F F 0.0202 0.0120 'International Tables Vol C Tables 4.2.6.8 and 6.1.1.4'

loop_
_geom_angle_atom_site_label_1
_geom_angle_atom_site_label_2
_geom_angle_atom_site_label_3
_geom_angle
_geom_angle_site_symmetry_1
_geom_angle_site_symmetry_3
F11 B1 F14 102(3) . .
F11 B1 F12 112(2) . .
F14 B1 F12 110(2) . .
F11 B1 F13 112(2) . .
F14 B1 F13 111(2) . .
F12 B1 F13 110(3) . .
F23 B2 F21 105(3) . .
F23 B2 F22 116(3) . .
F21 B2 F22 103(3) . .
F23 B2 F24 111(3) . .
F21 B2 F24 106(3) . .
F22 B2 F24 114(3) . .
F33 B3 F34 110(3) . .
F33 B3 F32 107(3) . .
F34 B3 F32 111(3) . .
F33 B3 F31 100(2) . .
F34 B3 F31 113(3) . .
F32 B3 F31 115(3) . .
F41 B4 F44 109(3) . .
F41 B4 F43 109(3) . .
F44 B4 F43 111(3) . .
F41 B4 F42 107(3) . .
F44 B4 F42 110(3) . .
F43 B4 F42 112(3) . .
N121 Pd1 N111 89.3(6) . .
N121 Pd1 N131 178.7(10) . .
N111 Pd1 N131 90.4(6) . .
N121 Pd1 N101 90.8(6) . .
N111 Pd1 N101 178.3(10) . .
N131 Pd1 N101 89.5(6) . .
C106 N101 C102 130(3) . .
C106 N101 Pd1 117(2) . .
C102 N101 Pd1 112(2) . .
N101 C102 C103 115(3) . .
N101 C102 H102 122.5 . .
C103 C102 H102 122.5 . .
C104 C103 C102 119(3) . .
C104 C103 H103 120.7 . .
C102 C103 H103 120.7 . .
C105 C104 C103 118(3) . .
C105 C104 C17B 121(2) . .
C103 C104 C17B 120(2) . .
C105 C104 C17C 122(2) . .
C103 C104 C17C 119(2) . .
C105 C104 C17A 122(2) . .
C103 C104 C17A 117(2) . .
C106 C105 C104 124(3) . .
C106 C105 H105 118.0 . .
C104 C105 H105 118.0 . .
N101 C106 C105 114(3) . .
N101 C106 H106 123.1 . .
C105 C106 H106 123.1 . .
C18A C17A C104 179(6) . .
C17A C18A C33A 180(6) . .
C32A C31A C36A 120.0 . .
C32A C31A Br3A 119.8(8) . .
C36A C31A Br3A 120.2(8) . .
C31A C32A C33A 120.0 . .
C31A C32A H32A 120.0 . .
C33A C32A H32A 120.0 . .
C34A C33A C32A 120.0 . .
C34A C33A C18A 119(2) . .
C32A C33A C18A 121(2) . .
C35A C34A C33A 120.0 . .
C35A C34A O301 118(3) . .
C33A C34A O301 121(3) . .
C34A C35A C36A 120.0 . .
C34A C35A C37A 117(2) . .
C36A C35A C37A 123(2) . .
C35A C36A C31A 120.0 . .
C35A C36A H36A 120.0 . .
C31A C36A H36A 120.0 . .
C38A C37A C35A 180(6) . .
C37A C38A C204 179(6) . 9_554
C18B C17B C104 179(4) . .
C17B C18B C33B 179(6) . .
C32B C31B C36B 120.0 . .
C32B C31B Br3B 119.7(8) . .
C36B C31B Br3B 120.3(8) . .
C33B C32B C31B 120.0 . .
C33B C32B H32B 120.0 . .
C31B C32B H32B 120.0 . .
C34B C33B C32B 120.0 . .
C34B C33B C18B 119.8(15) . .
C32B C33B C18B 120.2(15) . .
C33B C34B C35B 120.0 . .
C33B C34B O301 122(2) . .
C35B C34B O301 118(2) . .
C36B C35B C34B 120.0 . .
C36B C35B C37B 122.9(16) . .
C34B C35B C37B 117.1(16) . .
C35B C36B C31B 120.0 . .
C35B C36B H36B 120.0 . .
C31B C36B H36B 120.0 . .
C38B C37B C35B 180(7) . .
C37B C38B C204 178(5) . 9_554
C18C C17C C104 179(5) . .
C17C C18C C33C 178(4) . .
C32C C31C C36C 120.0 . .
C32C C31C Br3C 120.4(7) . .
C36C C31C Br3C 119.6(7) . .
C33C C32C C31C 120.0 . .
C33C C32C H32C 120.0 . .
C31C C32C H32C 120.0 . .
C32C C33C C34C 120.0 . .
C32C C33C C18C 121.3(12) . .
C34C C33C C18C 118.7(12) . .
O301 C34C C33C 122.3(18) . .
O301 C34C C35C 117.7(18) . .
C33C C34C C35C 120.0 . .
C34C C35C C36C 120.0 . .
C34C C35C C37C 121.3(12) . .
C36C C35C C37C 118.7(12) . .
C35C C36C C31C 120.0 . .
C35C C36C H36C 120.0 . .
C31C C36C H36C 120.0 . .
C38C C37C C35C 179(5) . .
C37C C38C C204 177(5) . 9_554
C112 N111 C116 121(3) . .
C112 N111 Pd1 120(2) . .
C116 N111 Pd1 119(2) . .
N111 C112 C113 121(3) . .
N111 C112 H112 119.3 . .
C113 C112 H112 119.3 . .
C114 C113 C112 121(3) . .
C114 C113 H113 119.4 . .
C112 C113 H113 119.4 . .
C115 C114 C113 111(3) . .
C115 C114 C117 125(3) . .
C113 C114 C117 124(2) . .
C116 C115 C114 124(3) . .
C116 C115 H115 118.0 . .
C114 C115 H115 118.0 . .
N111 C116 C115 121(3) . .
N111 C116 H116 119.3 . .
C115 C116 H116 119.3 . .
C118 C117 C114 176(4) . .
C117 C118 C45 175(5) . 3_665
C122 N121 C126 120(3) . .
C122 N121 Pd1 119(2) . .
C126 N121 Pd1 122(2) . .
N121 C122 C123 127(3) . .
N121 C122 H122 116.6 . .
C123 C122 H122 116.6 . .
C124 C123 C122 110(3) . .
C124 C123 H123 124.9 . .
C122 C123 H123 124.9 . .
C123 C124 C125 126(3) . .
C123 C124 C127 121(3) . .
C125 C124 C127 113(2) . .
C126 C125 C124 116(3) . .
C126 C125 H125 122.0 . .
C124 C125 H125 122.0 . .
N121 C126 C125 121(3) . .
N121 C126 H126 119.5 . .
C125 C126 H126 119.5 . .
C128 C127 C124 178(4) . .
C127 C128 C43 176(5) . .
C42 C41 C46 120.0 . .
C42 C41 Br4 116.6(17) . .
C46 C41 Br4 123.4(17) . .
C41 C42 C43 120.0 . .
C41 C42 H42 120.0 . .
C43 C42 H42 120.0 . .
C44 C43 C42 120.0 . .
C44 C43 C128 119(2) . .
C42 C43 C128 121(2) . .
C43 C44 C45 120.0 . .
C43 C44 O401 123(2) . .
C45 C44 O401 117(2) . .
C118 C45 C46 114(3) 2_655 .
C118 C45 C44 126(3) 2_655 .
C46 C45 C44 120.0 . .
C45 C46 C41 120.0 . .
C45 C46 H46 120.0 . .
C41 C46 H46 120.0 . .
C132 N131 C136 123(3) . .
C132 N131 Pd1 113(2) . .
C136 N131 Pd1 124(2) . .
N131 C132 C133 116(3) . .
N131 C132 H132 122.0 . .
C133 C132 H132 122.0 . .
C134 C133 C132 121(3) . .
C134 C133 H133 119.5 . .
C132 C133 H133 119.5 . .
C133 C134 C135 120(4) . .
C133 C134 C137 122(3) . .
C135 C134 C137 117(2) . .
C134 C135 C136 117(3) . .
C134 C135 H135 121.3 . .
C136 C135 H135 121.3 . .
N131 C136 C135 122(3) . .
N131 C136 H136 118.8 . .
C135 C136 H136 118.8 . .
C138 C137 C134 175(4) . .
C137 C138 C503 176(4) . .
C502 C501 C506 120.0 . .
C502 C501 Br5 119.1(18) . .
C506 C501 Br5 120.9(18) . .
C503 C502 C501 120.0 . .
C503 C502 H502 120.0 . .
C501 C502 H502 120.0 . .
C502 C503 C504 120.0 . .
C502 C503 C138 123(2) . .
C504 C503 C138 117(2) . .
O51 C504 C505 116(3) . .
O51 C504 C503 123(3) . .
C505 C504 C503 120.0 . .
C504 C505 C506 120.0 . .
C504 C505 C238 124(2) . 10_666
C506 C505 C238 116(2) . 10_666
C505 C506 C501 120.0 . .
C505 C506 H56 120.0 . .
C501 C506 H56 120.0 . .
C504 O51 C52 115(3) . .
O51 C52 C53B 114(3) . .
O51 C52 C53A 112(3) . .
O51 C52 H52A 109.1 . .
C53A C52 H52A 109.1 . .
O51 C52 H52B 109.1 . .
C53A C52 H52B 109.1 . .
H52A C52 H52B 107.9 . .
N211 Pd2 N201 88.5(8) . .
N211 Pd2 N221 175.9(12) . .
N201 Pd2 N221 90.9(7) . .
N211 Pd2 N231 91.6(7) . .
N201 Pd2 N231 179.7(13) . .
N221 Pd2 N231 89.0(6) . .
C206 N201 C202 122(4) . .
C206 N201 Pd2 115(3) . .
C202 N201 Pd2 123(3) . .
N201 C202 C203 121(4) . .
N201 C202 H202 119.3 . .
C203 C202 H202 119.3 . .
C204 C203 C202 124(4) . .
C204 C203 H203 118.1 . .
C202 C203 H203 118.1 . .
C203 C204 C205 117(3) . .
C203 C204 C38C 127(3) . 5
C205 C204 C38C 116(2) . 5
C203 C204 C38B 125(3) . 5
C205 C204 C38B 117(2) . 5
C203 C204 C38A 127(3) . 5
C205 C204 C38A 115(3) . 5
C204 C205 C206 117(3) . .
C204 C205 H205 121.4 . .
C206 C205 H205 121.4 . .
N201 C206 C205 118(4) . .
N201 C206 H206 121.0 . .
C205 C206 H206 121.0 . .
C216 N211 C212 120(4) . .
C216 N211 Pd2 125(3) . .
C212 N211 Pd2 115(3) . .
N211 C212 C213 120(4) . .
N211 C212 H212 119.8 . .
C213 C212 H212 119.8 . .
C214 C213 C212 117(3) . .
C214 C213 H213 121.5 . .
C212 C213 H213 121.5 . .
C213 C214 C215 120(3) . .
C213 C214 C27A 123(3) . .
C215 C214 C27A 117(3) . .
C213 C214 C27B 121(3) . .
C215 C214 C27B 118(3) . .
C214 C215 C216 116(3) . .
C214 C215 H215 122.2 . .
C216 C215 H215 122.2 . .
N211 C216 C215 127(4) . .
N211 C216 H216 116.4 . .
C215 C216 H216 116.4 . .
C28A C27A C214 178(5) . .
C27A C28A C63A 179(5) . .
C62A C61A C66A 120.0 . .
C62A C61A Br6A 119.9(8) . .
C66A C61A Br6A 120.1(8) . .
C63A C62A C61A 120.0 . .
C63A C62A H62A 120.0 . .
C61A C62A H62A 120.0 . .
C62A C63A C64A 120.0 . .
C62A C63A C28A 119(2) . .
C64A C63A C28A 121(2) . .
O601 C64A C65A 121(3) . .
O601 C64A C63A 119(3) . .
C65A C64A C63A 120.0 . .
C66A C65A C64A 120.0 . .
C66A C65A C67A 119(3) . .
C64A C65A C67A 121(3) . .
C65A C66A C61A 120.0 . .
C65A C66A H66A 120.0 . .
C61A C66A H66A 120.0 . .
C68A C67A C65A 176(7) . .
C67A C68A C224 176(6) . 15_556
C28B C27B C214 176(5) . .
C27B C28B C63B 178(4) . .
C62B C61B C66B 120.0 . .
C62B C61B Br6B 120.1(7) . .
C66B C61B Br6B 119.9(7) . .
C63B C62B C61B 120.0 . .
C63B C62B H62B 120.0 . .
C61B C62B H62B 120.0 . .
C64B C63B C62B 120.0 . .
C64B C63B C28B 117(2) . .
C62B C63B C28B 123(2) . .
O601 C64B C63B 123(3) . .
O601 C64B C65B 117(3) . .
C63B C64B C65B 120.0 . .
C64B C65B C66B 120.0 . .
C64B C65B C67B 123(3) . .
C66B C65B C67B 117(3) . .
C61B C66B C65B 120.0 . .
C61B C66B H66B 120.0 . .
C65B C66B H66B 120.0 . .
C68B C67B C65B 179(6) . .
C67B C68B C224 176(6) . 15_556
C226 N221 C222 120(3) . .
C226 N221 Pd2 121(3) . .
C222 N221 Pd2 119(3) . .
C223 C222 N221 118(4) . .
C223 C222 H222 121.1 . .
N221 C222 H222 121.1 . .
C222 C223 C224 121(4) . .
C222 C223 H223 119.7 . .
C224 C223 H223 119.7 . .
C225 C224 C223 123(3) . .
C225 C224 C68B 117(5) . 14_456
C223 C224 C68B 119(4) . 14_456
C225 C224 C68A 116(5) . 14_456
C223 C224 C68A 121(4) . 14_456
C224 C225 C226 121(4) . .
C224 C225 H225 119.6 . .
C226 C225 H225 119.6 . .
C225 C226 N221 118(3) . .
C225 C226 H226 121.2 . .
N221 C226 H226 121.2 . .
C232 N231 C236 133(3) . .
C232 N231 Pd2 110(2) . .
C236 N231 Pd2 116.9(19) . .
N231 C232 C233 114(3) . .
N231 C232 H232 123.1 . .
C233 C232 H232 123.1 . .
C234 C233 C232 118(4) . .
C234 C233 H233 120.8 . .
C232 C233 H233 120.8 . .
C233 C234 C235 122(3) . .
C233 C234 C237 120(2) . .
C235 C234 C237 117(3) . .
C236 C235 C234 125(3) . .
C236 C235 H235 117.6 . .
C234 C235 H235 117.6 . .
C235 C236 N231 108(3) . .
C235 C236 H236 126.0 . .
N231 C236 H236 126.0 . .
C238 C237 C234 178(3) . .
C237 C238 C505 177(4) . 10_666

loop_
_geom_bond_atom_site_label_1
_geom_bond_atom_site_label_2
_geom_bond_distance
_geom_bond_site_symmetry_2
B1 F11 1.392(15) .
B1 F14 1.392(15) .
B1 F12 1.397(15) .
B1 F13 1.405(15) .
B2 F23 1.377(19) .
B2 F21 1.38(2) .
B2 F22 1.385(19) .
B2 F24 1.40(2) .
B3 F33 1.36(2) .
B3 F34 1.363(19) .
B3 F32 1.370(19) .
B3 F31 1.379(19) .
B4 F41 1.393(19) .
B4 F44 1.399(19) .
B4 F43 1.40(2) .
B4 F42 1.402(19) .
Pd1 N121 2.01(2) .
Pd1 N111 2.03(2) .
Pd1 N131 2.06(2) .
Pd1 N101 2.10(2) .
N101 C106 1.32(3) .
N101 C102 1.33(3) .
C102 C103 1.44(3) .
C102 H102 0.9300 .
C103 C104 1.40(3) .
C103 H103 0.9300 .
C104 C105 1.39(3) .
C104 C17B 1.49(2) .
C104 C17C 1.489(18) .
C104 C17A 1.50(2) .
C105 C106 1.36(3) .
C105 H105 0.9300 .
C106 H106 0.9300 .
C17A C18A 1.11(2) .
C18A C33A 1.50(2) .
Br3A C31A 1.65(6) .
C31A C32A 1.3900 .
C31A C36A 1.3900 .
C32A C33A 1.3900 .
C32A H32A 0.9300 .
C33A C34A 1.3900 .
C34A C35A 1.3900 .
C34A O301 1.55(5) .
C35A C36A 1.3900 .
C35A C37A 1.52(2) .
C36A H36A 0.9300 .
C37A C38A 1.12(2) .
C38A C204 1.52(2) 9_554
C17B C18B 1.09(2) .
C18B C33B 1.487(19) .
Br3B C31B 1.71(3) .
C31B C32B 1.3900 .
C31B C36B 1.3900 .
C32B C33B 1.3900 .
C32B H32B 0.9300 .
C33B C34B 1.3900 .
C34B C35B 1.3900 .
C34B O301 1.52(4) .
C35B C36B 1.3900 .
C35B C37B 1.51(2) .
C36B H36B 0.9300 .
C37B C38B 1.12(2) .
C38B C204 1.52(2) 9_554
C17C C18C 1.096(18) .
C18C C33C 1.493(18) .
Br3C C31C 1.92(3) .
C31C C32C 1.3900 .
C31C C36C 1.3900 .
C32C C33C 1.3900 .
C32C H32C 0.9300 .
C33C C34C 1.3900 .
C34C O301 1.37(3) .
C34C C35C 1.3900 .
C35C C36C 1.3900 .
C35C C37C 1.460(18) .
C36C H36C 0.9300 .
C37C C38C 1.065(18) .
C38C C204 1.469(19) 9_554
N111 C112 1.27(2) .
N111 C116 1.30(3) .
C112 C113 1.43(3) .
C112 H112 0.9300 .
C113 C114 1.42(3) .
C113 H113 0.9300 .
C114 C115 1.41(3) .
C114 C117 1.505(19) .
C115 C116 1.37(3) .
C115 H115 0.9300 .
C116 H116 0.9300 .
C117 C118 1.119(18) .
C118 C45 1.30(18) 3_665
N121 C122 1.29(2) .
N121 C126 1.30(3) .
C122 C123 1.49(3) .
C122 H122 0.9300 .
C123 C124 1.30(3) .
C123 H123 0.9300 .
C124 C125 1.43(3) .
C124 C127 1.509(19) .
C125 C126 1.40(3) .
C125 H125 0.9300 .
C126 H126 0.9300 .
C127 C128 1.114(19) .
C128 C43 1.51(4) .
Br4 C41 1.894(15) .
C41 C42 1.3900 .
C41 C46 1.3900 .
C42 C43 1.3900 .
C42 H42 0.9300 .
C43 C44 1.3900 .
C44 C45 1.3900 .
C44 O401 1.44(2) .
C45 C118 1.30(3) 2_655
C45 C46 1.3900 .
C46 H46 0.9300 .
N131 C132 1.31(2) .
N131 C136 1.32(3) .
C132 C133 1.50(3) .
C132 H132 0.9300 .
C133 C134 1.31(3) .
C133 H133 0.9300 .
C134 C135 1.39(3) .
C134 C137 1.469(18) .
C135 C136 1.40(3) .
C135 H135 0.9300 .
C136 H136 0.9300 .
C137 C138 1.109(17) .
C138 C503 1.43(3) .
Br5 C501 1.869(16) .
C501 C502 1.3900 .
C501 C506 1.3900 .
C502 C503 1.3900 .
C502 H502 0.9300 .
C503 C504 1.3900 .
C504 O51 1.30(2) .
C504 C505 1.3900 .
C505 C506 1.3900 .
C505 C238 1.51(4) 10_666
C506 H56 0.9300 .
O51 C52 1.376(19) .
C52 C53B 1.51(2) .
C52 C53A 1.51(2) .
C52 H52A 0.9700 .
C52 H52B 0.9700 .
Pd2 N211 1.88(3) .
Pd2 N201 2.00(3) .
Pd2 N221 2.08(3) .
Pd2 N231 2.12(2) .
N201 C206 1.24(3) .
N201 C202 1.28(3) .
C202 C203 1.37(4) .
C202 H202 0.9300 .
C203 C204 1.29(4) .
C203 H203 0.9300 .
C204 C205 1.34(3) .
C204 C38C 1.469(19) 5
C204 C38B 1.52(2) 5
C204 C38A 1.52(2) 5
C205 C206 1.56(4) .
C205 H205 0.9300 .
C206 H206 0.9300 .
N211 C216 1.30(3) .
N211 C212 1.30(3) .
C212 C213 1.53(4) .
C212 H212 0.9300 .
C213 C214 1.41(3) .
C213 H213 0.9300 .
C214 C215 1.41(3) .
C214 C27A 1.49(2) .
C214 C27B 1.49(2) .
C215 C216 1.43(4) .
C215 H215 0.9300 .
C216 H216 0.9300 .
C27A C28A 1.10(2) .
C28A C63A 1.49(2) .
Br6A C61A 1.85(3) .
C61A C62A 1.3900 .
C61A C66A 1.3900 .
C62A C63A 1.3900 .
C62A H62A 0.9300 .
C63A C64A 1.3900 .
C64A O601 1.29(3) .
C64A C65A 1.3900 .
C65A C66A 1.3900 .
C65A C67A 1.494(19) .
C66A H66A 0.9300 .
C67A C68A 1.10(2) .
C68A C224 1.498(19) 15_556
C27B C28B 1.11(2) .
C28B C63B 1.50(2) .
Br6B C61B 1.93(4) .
C61B C62B 1.3900 .
C61B C66B 1.3900 .
C62B C63B 1.3900 .
C62B H62B 0.9300 .
C63B C64B 1.3900 .
C64B O601 1.29(3) .
C64B C65B 1.3900 .
C65B C66B 1.3900 .
C65B C67B 1.491(19) .
C66B H66B 0.9300 .
C67B C68B 1.10(2) .
C68B C224 1.491(19) 15_556
N221 C226 1.40(3) .
N221 C222 1.43(3) .
C222 C223 1.32(4) .
C222 H222 0.9300 .
C223 C224 1.35(4) .
C223 H223 0.9300 .
C224 C225 1.33(4) .
C224 C68B 1.491(19) 14_456
C224 C68A 1.498(19) 14_456
C225 C226 1.35(4) .
C225 H225 0.9300 .
C226 H226 0.9300 .
N231 C232 1.39(3) .
N231 C236 1.42(3) .
C232 C233 1.41(3) .
C232 H232 0.9300 .
C233 C234 1.37(3) .
C233 H233 0.9300 .
C234 C235 1.42(3) .
C234 C237 1.506(19) .
C235 C236 1.37(3) .
C235 H235 0.9300 .
C236 H236 0.9300 .
C237 C238 1.109(19) .
C238 C505 1.51(5) 10_666

loop_
_geom_torsion_atom_site_label_1
_geom_torsion_atom_site_label_2
_geom_torsion_atom_site_label_3
_geom_torsion_atom_site_label_4
_geom_torsion
_geom_torsion_site_symmetry_1
_geom_torsion_site_symmetry_4
C106 N101 C102 C103 -1(2) . .
Pd1 N101 C102 C103 177.9(11) . .
N101 C102 C103 C104 -0.7(19) . .
C102 C103 C104 C105 3(3) . .
C102 C103 C104 C17B 173(3) . .
C102 C103 C104 C17C -173(3) . .
C102 C103 C104 C17A -159(3) . .
C103 C104 C105 C106 -5(5) . .
C17B C104 C105 C106 -175(3) . .
C17C C104 C105 C106 172(3) . .
C17A C104 C105 C106 157(4) . .
C102 N101 C106 C105 -1(4) . .
Pd1 N101 C106 C105 -179.1(19) . .
C104 C105 C106 N101 3(4) . .
C36A C31A C32A C33A 0.0 . .
Br3A C31A C32A C33A 179.6(8) . .
C31A C32A C33A C34A 0.0 . .
C31A C32A C33A C18A 180(2) . .
C32A C33A C34A C35A 0.00(5) . .
C18A C33A C34A C35A -180(2) . .
C32A C33A C34A O301 176(3) . .
C18A C33A C34A O301 -4(3) . .
C33A C34A C35A C36A 0.0 . .
O301 C34A C35A C36A -176(3) . .
C33A C34A C35A C37A 179(3) . .
O301 C34A C35A C37A 3(3) . .
C34A C35A C36A C31A 0.0 . .
C37A C35A C36A C31A -179(3) . .
C32A C31A C36A C35A 0.0 . .
Br3A C31A C36A C35A -179.6(8) . .
C36B C31B C32B C33B 0.0 . .
Br3B C31B C32B C33B 180.0(7) . .
C31B C32B C33B C34B 0.0 . .
C31B C32B C33B C18B -179(2) . .
C32B C33B C34B C35B 0.0 . .
C18B C33B C34B C35B 179(2) . .
C32B C33B C34B O301 -180(2) . .
C18B C33B C34B O301 0(3) . .
C33B C34B C35B C36B 0.0 . .
O301 C34B C35B C36B 180(2) . .
C33B C34B C35B C37B 180(3) . .
O301 C34B C35B C37B -1(2) . .
C34B C35B C36B C31B 0.0 . .
C37B C35B C36B C31B -179(3) . .
C32B C31B C36B C35B 0.0 . .
Br3B C31B C36B C35B -180.0(7) . .
C36C C31C C32C C33C 0.0 . .
Br3C C31C C32C C33C -180.0(6) . .
C31C C32C C33C C34C 0.0 . .
C31C C32C C33C C18C -179(2) . .
C32C C33C C34C O301 179(2) . .
C18C C33C C34C O301 -3(3) . .
C32C C33C C34C C35C 0.0 . .
C18C C33C C34C C35C 178.8(19) . .
O301 C34C C35C C36C -179(2) . .
C33C C34C C35C C36C 0.0 . .
O301 C34C C35C C37C 2(2) . .
C33C C34C C35C C37C -180(3) . .
C34C C35C C36C C31C 0.0 . .
C37C C35C C36C C31C 180(3) . .
C32C C31C C36C C35C 0.0 . .
Br3C C31C C36C C35C 180.0(6) . .
C33C C34C O301 C34B 87(4) . .
C35C C34C O301 C34B -95(4) . .
C33C C34C O301 C34A -87(4) . .
C35C C34C O301 C34A 92(4) . .
C33B C34B O301 C34C -93(4) . .
C35B C34B O301 C34C 87(4) . .
C33B C34B O301 C34A -90(3) . .
C35B C34B O301 C34A 90(3) . .
C35A C34A O301 C34C -89(4) . .
C33A C34A O301 C34C 94(4) . .
C35A C34A O301 C34B -93(3) . .
C33A C34A O301 C34B 90(3) . .
C116 N111 C112 C113 -3.5(19) . .
Pd1 N111 C112 C113 177.2(9) . .
N111 C112 C113 C114 1.3(16) . .
C112 C113 C114 C115 0(3) . .
C112 C113 C114 C117 -178.0(19) . .
C113 C114 C115 C116 0(4) . .
C117 C114 C115 C116 179(3) . .
C112 N111 C116 C115 4(3) . .
Pd1 N111 C116 C115 -176.6(19) . .
C114 C115 C116 N111 -3(4) . .
C126 N121 C122 C123 2.4(19) . .
Pd1 N121 C122 C123 177.9(10) . .
N121 C122 C123 C124 -1.1(16) . .
C122 C123 C124 C125 0(3) . .
C122 C123 C124 C127 176(2) . .
C123 C124 C125 C126 -1(4) . .
C127 C124 C125 C126 -177(3) . .
C122 N121 C126 C125 -3(3) . .
Pd1 N121 C126 C125 -178.0(19) . .
C124 C125 C126 N121 2(4) . .
C46 C41 C42 C43 0.0 . .
Br4 C41 C42 C43 -179.4(6) . .
C41 C42 C43 C44 0.0 . .
C41 C42 C43 C128 179(2) . .
C42 C43 C44 C45 0.0 . .
C128 C43 C44 C45 -179(2) . .
C42 C43 C44 O401 -179.1(16) . .
C128 C43 C44 O401 2(2) . .
C43 C44 C45 C118 176(3) . 2_655
O401 C44 C45 C118 -5(3) . 2_655
C43 C44 C45 C46 0.0 . .
O401 C44 C45 C46 179.1(15) . .
C118 C45 C46 C41 -176(2) 2_655 .
C44 C45 C46 C41 0.0 . .
C42 C41 C46 C45 0.0 . .
Br4 C41 C46 C45 179.4(6) . .
C136 N131 C132 C133 2.1(19) . .
Pd1 N131 C132 C133 -172.4(8) . .
N131 C132 C133 C134 0.8(15) . .
C132 C133 C134 C135 -3(3) . .
C132 C133 C134 C137 -179.2(16) . .
C133 C134 C135 C136 2(4) . .
C137 C134 C135 C136 179(2) . .
C132 N131 C136 C135 -3(3) . .
Pd1 N131 C136 C135 171(2) . .
C134 C135 C136 N131 1(4) . .
C506 C501 C502 C503 0.0 . .
Br5 C501 C502 C503 179.4(6) . .
C501 C502 C503 C504 0.0 . .
C501 C502 C503 C138 177.8(19) . .
C502 C503 C504 O51 176.8(19) . .
C138 C503 C504 O51 -1(2) . .
C502 C503 C504 C505 0.0 . .
C138 C503 C504 C505 -177.9(18) . .
O51 C504 C505 C506 -177.0(18) . .
C503 C504 C505 C506 0.0 . .
O51 C504 C505 C238 8(2) . 10_666
C503 C504 C505 C238 -175(2) . 10_666
C504 C505 C506 C501 0.0 . .
C238 C505 C506 C501 175.3(19) 10_666 .
C502 C501 C506 C505 0.0 . .
Br5 C501 C506 C505 -179.3(6) . .
C505 C504 O51 C52 -94(3) . .
C503 C504 O51 C52 90(3) . .
C504 O51 C52 C53B -155(6) . .
C504 O51 C52 C53A -91(6) . .
C206 N201 C202 C203 -1(3) . .
Pd2 N201 C202 C203 179.4(18) . .
N201 C202 C203 C204 0(3) . .
C202 C203 C204 C205 3(4) . .
C202 C203 C204 C38C -175(3) . 5
C202 C203 C204 C38B 169(3) . 5
C202 C203 C204 C38A -161(4) . 5
C203 C204 C205 C206 -4(5) . .
C38C C204 C205 C206 174(3) 5 .
C38B C204 C205 C206 -172(3) 5 .
C38A C204 C205 C206 162(4) 5 .
C202 N201 C206 C205 -1(4) . .
Pd2 N201 C206 C205 179(2) . .
C204 C205 C206 N201 3(5) . .
N201 Pd2 N211 C216 -92(2) . .
N231 Pd2 N211 C216 88.0(19) . .
N201 Pd2 N211 C212 90.9(15) . .
N231 Pd2 N211 C212 -88.8(14) . .
C216 N211 C212 C213 1.5(19) . .
Pd2 N211 C212 C213 178.4(12) . .
N211 C212 C213 C214 1.8(18) . .
C212 C213 C214 C215 -4(3) . .
C212 C213 C214 C27A -180(3) . .
C212 C213 C214 C27B -172(2) . .
C213 C214 C215 C216 3(4) . .
C27A C214 C215 C216 179(3) . .
C27B C214 C215 C216 171(3) . .
C212 N211 C216 C215 -3(4) . .
Pd2 N211 C216 C215 -179(2) . .
C214 C215 C216 N211 1(4) . .
C66A C61A C62A C63A 0.0 . .
Br6A C61A C62A C63A 179.4(6) . .
C61A C62A C63A C64A 0.0 . .
C61A C62A C63A C28A -180(2) . .
C62A C63A C64A O601 176(2) . .
C28A C63A C64A O601 -4(3) . .
C62A C63A C64A C65A 0.0 . .
C28A C63A C64A C65A 180(2) . .
O601 C64A C65A C66A -176(3) . .
C63A C64A C65A C66A 0.0 . .
O601 C64A C65A C67A 4(2) . .
C63A C64A C65A C67A 180(3) . .
C64A C65A C66A C61A 0.0 . .
C67A C65A C66A C61A -180(3) . .
C62A C61A C66A C65A 0.0 . .
Br6A C61A C66A C65A -179.4(6) . .
C66B C61B C62B C63B 0.0 . .
Br6B C61B C62B C63B 179.1(6) . .
C61B C62B C63B C64B 0.0 . .
C61B C62B C63B C28B -179(2) . .
C62B C63B C64B O601 174(3) . .
C28B C63B C64B O601 -6(3) . .
C62B C63B C64B C65B 0.0 . .
C28B C63B C64B C65B 179.1(19) . .
O601 C64B C65B C66B -175(2) . .
C63B C64B C65B C66B 0.0 . .
O601 C64B C65B C67B 4(2) . .
C63B C64B C65B C67B 179(3) . .
C62B C61B C66B C65B 0.0 . .
Br6B C61B C66B C65B -179.1(6) . .
C64B C65B C66B C61B 0.0 . .
C67B C65B C66B C61B -179(2) . .
C65A C64A O601 C64B 94(9) . .
C63A C64A O601 C64B -81(9) . .
C63B C64B O601 C64A 100(10) . .
C65B C64B O601 C64A -86(9) . .
C226 N221 C222 C223 0(2) . .
Pd2 N221 C222 C223 -178.2(14) . .
N221 C222 C223 C224 1(2) . .
C222 C223 C224 C225 -2(4) . .
C222 C223 C224 C68B -168(3) . 14_456
C222 C223 C224 C68A -177(3) . 14_456
C223 C224 C225 C226 2(5) . .
C68B C224 C225 C226 168(3) 14_456 .
C68A C224 C225 C226 176(3) 14_456 .
C224 C225 C226 N221 0(5) . .
C222 N221 C226 C225 -1(4) . .
Pd2 N221 C226 C225 178(2) . .
C236 N231 C232 C233 1(2) . .
Pd2 N231 C232 C233 -179.6(9) . .
N231 C232 C233 C234 -1.5(15) . .
C232 C233 C234 C235 3(3) . .
C232 C233 C234 C237 178(2) . .
C233 C234 C235 C236 -4(4) . .
C237 C234 C235 C236 -179(3) . .
C234 C235 C236 N231 3(4) . .
C232 N231 C236 C235 -1(3) . .
Pd2 N231 C236 C235 179.2(15) . .
